data_4506834
loop_
_publ_author_name
'Ma, Xue'
'Li, Xia'
'Cha, Yu-E'
'Jin, Lin-Pei'

_publ_section_title
;
 Highly Thermostable One-Dimensional Lanthanide(III) Coordination Polymers
 Constructed from Benzimidazole-5,6-dicarboxylic Acid and
 1,10-Phenanthroline: Synthesis, Structure, and Tunable White-Light
 Emission
;
_journal_issue 11
_journal_name_full 'Crystal Growth &amp; Design'
_journal_page_first 5227
_journal_paper_doi 10.1021/cg300932a
_journal_volume 12
_journal_year 2012
_chemical_formula_sum 'C60 H36 Eu3 N13 O21'
_chemical_formula_weight 1730.90
_chemical_name_systematic
; 
 ? 
;
_space_group_IT_number 19
_symmetry_cell_setting orthorhombic
_symmetry_space_group_name_Hall 'P 2ac 2ab'
_symmetry_space_group_name_H-M 'P 21 21 21'
_atom_sites_solution_hydrogens geom
_atom_sites_solution_primary direct
_atom_sites_solution_secondary difmap
_audit_creation_method SHELXL-97
_cell_angle_alpha 90.00
_cell_angle_beta 90.00
_cell_angle_gamma 90.00
_cell_formula_units_Z 4
_cell_length_a 10.9521(9)
_cell_length_b 21.753(2)
_cell_length_c 24.219(2)
_cell_measurement_reflns_used 7624
_cell_measurement_temperature 298(2)
_cell_measurement_theta_max 27.375
_cell_measurement_theta_min 2.513
_cell_volume 5770.0(9)
_computing_cell_refinement 'Bruker SMART'
_computing_data_collection 'Bruker SMART'
_computing_data_reduction 'Bruker SAINT'
_computing_molecular_graphics 'Bruker SHELXTL'
_computing_publication_material 'Bruker SHELXTL'
_computing_structure_refinement 'SHELXL-97 (Sheldrick, 1997)'
_computing_structure_solution 'SHELXS-97 (Sheldrick, 1990)'
_diffrn_ambient_temperature 298(2)
_diffrn_measured_fraction_theta_full 0.980
_diffrn_measured_fraction_theta_max 0.980
_diffrn_measurement_device_type 'CCD area detector'
_diffrn_measurement_method 'phi and omega scans'
_diffrn_radiation_monochromator graphite
_diffrn_radiation_source 'fine-focus sealed tube'
_diffrn_radiation_type MoK\a
_diffrn_radiation_wavelength 0.71073
_diffrn_reflns_av_R_equivalents 0.1077
_diffrn_reflns_av_sigmaI/netI 0.1303
_diffrn_reflns_limit_h_max 12
_diffrn_reflns_limit_h_min -13
_diffrn_reflns_limit_k_max 21
_diffrn_reflns_limit_k_min -25
_diffrn_reflns_limit_l_max 28
_diffrn_reflns_limit_l_min -28
_diffrn_reflns_number 27094
_diffrn_reflns_theta_full 25.02
_diffrn_reflns_theta_max 25.02
_diffrn_reflns_theta_min 2.64
_exptl_absorpt_coefficient_mu 3.317
_exptl_absorpt_correction_T_max 0.4074
_exptl_absorpt_correction_T_min 0.3654
_exptl_absorpt_correction_type multi-scan
_exptl_absorpt_process_details sadabs
_exptl_crystal_density_diffrn 1.993
_exptl_crystal_density_method 'not measured'
_exptl_crystal_F_000 3376
_exptl_crystal_size_max 0.38
_exptl_crystal_size_mid 0.35
_exptl_crystal_size_min 0.33
_refine_diff_density_max 3.934
_refine_diff_density_min -2.870
_refine_diff_density_rms 0.304
_refine_ls_abs_structure_details 'Flack H D (1983), Acta Cryst. A39, 876-881'
_refine_ls_abs_structure_Flack 0.02(4)
_refine_ls_extinction_method none
_refine_ls_goodness_of_fit_ref 1.022
_refine_ls_hydrogen_treatment constr
_refine_ls_matrix_type full
_refine_ls_number_parameters 885
_refine_ls_number_reflns 9907
_refine_ls_number_restraints 0
_refine_ls_restrained_S_all 1.022
_refine_ls_R_factor_all 0.1227
_refine_ls_R_factor_gt 0.0858
_refine_ls_shift/su_max 0.001
_refine_ls_shift/su_mean 0.000
_refine_ls_structure_factor_coef Fsqd
_refine_ls_weighting_details 'calc w=1/[\s^2^(Fo^2^)+(0.1213P)^2^+63.6821P] where P=(Fo^2^+2Fc^2^)/3'
_refine_ls_weighting_scheme calc
_refine_ls_wR_factor_gt 0.1986
_refine_ls_wR_factor_ref 0.2255
_reflns_number_gt 7040
_reflns_number_total 9907
_reflns_threshold_expression >2sigma(I)
_cod_data_source_file cg300932a_si_003.cif
_cod_data_source_block 111119e
_cod_depositor_comments
;
The following automatic conversions were performed:

'_symmetry_cell_setting' value 'Orthorhombic' changed to
'orthorhombic' according to
/home/saulius/struct/CIF-dictionaries/cif_core.dic dictionary named
'cif_core.dic' version 2.4.2 from 2011-04-26.

Automatic conversion script
Id: cif_fix_values 1891 2012-01-12 08:04:46Z andrius 
;
_cod_original_sg_symbol_H-M P2(1)2(1)2(1)
_cod_database_code 4506834

loop_
_symmetry_equiv_pos_as_xyz
'x, y, z'
'-x+1/2, -y, z+1/2'
'-x, y+1/2, -z+1/2'
'x+1/2, -y+1/2, -z'

loop_
_atom_site_label
_atom_site_type_symbol
_atom_site_fract_x
_atom_site_fract_y
_atom_site_fract_z
_atom_site_U_iso_or_equiv
_atom_site_adp_type
_atom_site_occupancy
_atom_site_symmetry_multiplicity
_atom_site_calc_flag
_atom_site_refinement_flags
_atom_site_disorder_group
Eu1 Eu 0.76337(8) 0.97452(4) 0.43037(5) 0.0187(3) Uani 1 1 d . .
Eu2 Eu 0.60067(10) 0.99990(5) 0.58454(4) 0.0198(3) Uani 1 1 d . .
Eu3 Eu 0.60652(10) 1.00629(5) 0.27426(4) 0.0190(3) Uani 1 1 d . .
N1 N 0.425(2) 1.2953(10) 0.4783(9) 0.042(6) Uani 1 1 d . .
H1 H 0.4173 1.3080 0.5117 0.051 Uiso 1 1 calc R .
N2 N 0.411(2) 1.2916(10) 0.3856(9) 0.041(5) Uani 1 1 d . .
N3 N 0.1975(18) 0.7519(8) 0.4721(8) 0.030(5) Uani 1 1 d . .
H3 H 0.1804 0.7412 0.5055 0.036 Uiso 1 1 calc R .
N4 N 0.1968(18) 0.7533(8) 0.3780(7) 0.028(5) Uani 1 1 d . .
N5 N 1.1220(18) 0.7487(8) 0.5799(8) 0.034(5) Uani 1 1 d . .
N6 N 1.0885(19) 0.7506(8) 0.6713(8) 0.030(5) Uani 1 1 d . .
H6 H 1.0959 0.7413 0.7056 0.036 Uiso 1 1 calc R .
N7 N 1.1165(19) 0.7452(9) 0.2704(8) 0.034(5) Uani 1 1 d . .
H7 H 1.1506 0.7348 0.3010 0.041 Uiso 1 1 calc R .
N8 N 1.0658(19) 0.7445(10) 0.1799(8) 0.034(5) Uani 1 1 d . .
N9 N 0.3923(17) 1.0537(8) 0.5698(10) 0.034(4) Uani 1 1 d . .
N10 N 0.4552(15) 1.0054(9) 0.6705(7) 0.025(4) Uani 1 1 d . .
N11 N 0.395(2) 1.0630(9) 0.2886(9) 0.036(5) Uani 1 1 d . .
N12 N 0.4602(18) 1.0131(10) 0.1888(8) 0.034(5) Uani 1 1 d . .
N13 N 1.002(2) 1.0111(12) 0.4169(9) 0.053(7) Uani 1 1 d . .
O1 O 0.7550(17) 1.0731(8) 0.4666(7) 0.038(4) Uani 1 1 d . .
O2 O 0.6403(16) 1.0945(8) 0.5379(8) 0.040(5) Uani 1 1 d . .
O3 O 0.6236(16) 1.0401(8) 0.3746(6) 0.039(4) Uani 1 1 d . .
O4 O 0.6631(17) 1.1065(9) 0.3147(7) 0.041(5) Uani 1 1 d . .
O5 O 0.5585(15) 0.9676(8) 0.4787(7) 0.039(4) Uani 1 1 d . .
O6 O 0.4861(16) 0.9154(8) 0.5466(7) 0.040(5) Uani 1 1 d . .
O7 O 0.6256(17) 0.9136(8) 0.3838(7) 0.040(5) Uani 1 1 d . .
O8 O 0.4826(17) 0.9327(8) 0.3190(7) 0.039(5) Uani 1 1 d . .
O9 O 0.7822(13) 0.9668(7) 0.5474(6) 0.027(4) Uani 1 1 d . .
O10 O 0.8028(17) 0.8877(8) 0.4869(7) 0.040(4) Uani 1 1 d . .
O11 O 0.6633(14) 0.9169(7) 0.6391(7) 0.024(4) Uani 1 1 d . .
O12 O 0.775(4) 0.967(4) 0.7081(13) 0.011(15) Uani 0.52(16) 1 d P 1
O12' O 0.795(4) 0.933(5) 0.7124(14) 0.011(17) Uani 0.48(16) 1 d P 2
O13 O 0.7960(14) 0.9685(8) 0.3050(6) 0.031(4) Uani 1 1 d . .
O14 O 0.8687(16) 0.9117(8) 0.3668(7) 0.041(4) Uani 1 1 d . .
O15 O 0.6677(15) 0.9237(7) 0.2190(7) 0.028(4) Uani 1 1 d . .
O16 O 0.7899(13) 0.9394(6) 0.1476(6) 0.017(3) Uani 1 1 d . .
O17 O 0.9761(17) 0.9811(10) 0.4627(7) 0.052(5) Uani 1 1 d . .
O18 O 0.9142(16) 1.0131(9) 0.3797(7) 0.045(5) Uani 1 1 d . .
O19 O 1.110(2) 1.0318(12) 0.4158(10) 0.083(7) Uani 1 1 d . .
O20 O 0.065(2) 0.6940(10) 0.7716(8) 0.077(8) Uani 1 1 d . .
H20C H 0.0655 0.7038 0.8056 0.092 Uiso 1 1 d R .
H20D H 0.0932 0.6579 0.7687 0.092 Uiso 1 1 d R .
O21 O 0.460(3) 0.3292(12) 0.5766(16) 0.147(15) Uani 1 1 d . .
H21C H 0.4422 0.3100 0.6062 0.176 Uiso 1 1 d R .
H21D H 0.4194 0.3625 0.5763 0.176 Uiso 1 1 d R .
C1 C 0.662(2) 1.0987(12) 0.4912(12) 0.036(6) Uani 1 1 d . .
C2 C 0.639(2) 1.0999(12) 0.3638(11) 0.036(7) Uani 1 1 d . .
C3 C 0.602(3) 1.1510(11) 0.4596(10) 0.032(6) Uani 1 1 d . .
C4 C 0.601(3) 1.1499(11) 0.4008(10) 0.033(6) Uani 1 1 d . .
C5 C 0.536(2) 1.1949(12) 0.3703(11) 0.038(6) Uani 1 1 d . .
H5A H 0.5301 1.1929 0.3321 0.045 Uiso 1 1 calc R .
C6 C 0.478(2) 1.2438(12) 0.4013(11) 0.036(6) Uani 1 1 d . .
C7 C 0.488(2) 1.2416(12) 0.4606(11) 0.037(6) Uani 1 1 d . .
C8 C 0.549(2) 1.1958(12) 0.4871(11) 0.036(6) Uani 1 1 d . .
H8A H 0.5520 1.1960 0.5254 0.044 Uiso 1 1 calc R .
C9 C 0.379(2) 1.3235(11) 0.4306(12) 0.042(6) Uani 1 1 d . .
H9 H 0.3321 1.3593 0.4304 0.050 Uiso 1 1 calc R .
C10 C 0.506(2) 0.9148(12) 0.4943(10) 0.033(6) Uani 1 1 d . .
C11 C 0.504(2) 0.9157(11) 0.3654(10) 0.031(6) Uani 1 1 d . .
C12 C 0.426(2) 0.8761(10) 0.4582(10) 0.027(5) Uani 1 1 d . .
C13 C 0.428(2) 0.8771(11) 0.3977(10) 0.030(6) Uani 1 1 d . .
C14 C 0.349(2) 0.8379(10) 0.3692(10) 0.030(6) Uani 1 1 d . .
H14 H 0.3476 0.8374 0.3308 0.036 Uiso 1 1 calc R .
C15 C 0.271(2) 0.7989(10) 0.4001(10) 0.027(5) Uani 1 1 d . .
C16 C 0.276(2) 0.7971(10) 0.4572(9) 0.026(5) Uani 1 1 d . .
C17 C 0.347(2) 0.8386(10) 0.4860(10) 0.028(5) Uani 1 1 d . .
H17 H 0.3420 0.8409 0.5243 0.033 Uiso 1 1 calc R .
C18 C 0.150(2) 0.7263(10) 0.4258(10) 0.031(5) Uani 1 1 d . .
H18 H 0.0938 0.6944 0.4259 0.037 Uiso 1 1 calc R .
C19 C 0.824(2) 0.9072(12) 0.5369(10) 0.036(6) Uani 1 1 d . .
C20 C 0.770(2) 0.9178(11) 0.6658(10) 0.029(6) Uani 1 1 d . .
C21 C 0.886(2) 0.8681(9) 0.5763(10) 0.028(5) Uani 1 1 d . .
C22 C 0.862(2) 0.8747(11) 0.6369(10) 0.026(5) Uani 1 1 d . .
C23 C 0.929(2) 0.8349(10) 0.6714(10) 0.026(5) Uani 1 1 d . .
H23 H 0.9164 0.8365 0.7094 0.032 Uiso 1 1 calc R .
C24 C 1.011(2) 0.7943(11) 0.6502(10) 0.029(6) Uani 1 1 d . .
C25 C 1.029(2) 0.7942(11) 0.5910(10) 0.033(6) Uani 1 1 d . .
C26 C 0.971(2) 0.8292(11) 0.5580(10) 0.033(6) Uani 1 1 d . .
H26 H 0.9881 0.8277 0.5205 0.040 Uiso 1 1 calc R .
C27 C 1.148(2) 0.7259(12) 0.6315(10) 0.038(6) Uani 1 1 d . .
H27 H 1.2048 0.6947 0.6371 0.045 Uiso 1 1 calc R .
C28 C 0.850(2) 0.9202(12) 0.3195(9) 0.027(6) Uani 1 1 d . .
C29 C 0.771(2) 0.9141(10) 0.1947(9) 0.025(5) Uani 1 1 d . .
C30 C 0.892(2) 0.8760(10) 0.2769(9) 0.025(5) Uani 1 1 d . .
C31 C 0.864(2) 0.8726(10) 0.2212(10) 0.026(5) Uani 1 1 d . .
C32 C 0.920(2) 0.8329(11) 0.1849(10) 0.029(6) Uani 1 1 d . .
H32 H 0.9028 0.8353 0.1474 0.034 Uiso 1 1 calc R .
C33 C 1.005(2) 0.7876(12) 0.2052(10) 0.030(6) Uani 1 1 d . .
C34 C 1.029(2) 0.7898(11) 0.2613(10) 0.029(6) Uani 1 1 d . .
C35 C 0.974(2) 0.8344(11) 0.3004(10) 0.033(6) Uani 1 1 d . .
H35 H 0.9923 0.8345 0.3378 0.039 Uiso 1 1 calc R .
C36 C 1.135(2) 0.7219(12) 0.2191(10) 0.039(6) Uani 1 1 d . .
H36 H 1.1936 0.6918 0.2122 0.046 Uiso 1 1 calc R .
C37 C 0.354(2) 1.0782(12) 0.5225(11) 0.035(6) Uani 1 1 d . .
H37 H 0.3941 1.0662 0.4905 0.042 Uiso 1 1 calc R .
C38 C 0.268(3) 1.1165(13) 0.5176(13) 0.046(7) Uani 1 1 d . .
H38 H 0.2353 1.1246 0.4828 0.055 Uiso 1 1 calc R .
C39 C 0.222(2) 1.1460(12) 0.5626(13) 0.046(7) Uani 1 1 d . .
H39 H 0.1684 1.1788 0.5578 0.055 Uiso 1 1 calc R .
C40 C 0.252(3) 1.1283(12) 0.6134(11) 0.038(6) Uani 1 1 d . .
C41 C 0.340(2) 1.0765(12) 0.6180(11) 0.035(6) Uani 1 1 d . .
C42 C 0.371(2) 1.0514(12) 0.6699(10) 0.031(6) Uani 1 1 d . .
C43 C 0.305(2) 1.0709(11) 0.7171(11) 0.034(6) Uani 1 1 d . .
C44 C 0.340(2) 1.0409(11) 0.7654(11) 0.035(6) Uani 1 1 d . .
H44 H 0.3007 1.0527 0.7978 0.042 Uiso 1 1 calc R .
C45 C 0.4248(19) 0.9966(11) 0.7696(9) 0.032(6) Uani 1 1 d . .
H45 H 0.4456 0.9778 0.8027 0.038 Uiso 1 1 calc R .
C46 C 0.4791(19) 0.9814(10) 0.7188(9) 0.024(5) Uani 1 1 d . .
H46 H 0.5386 0.9510 0.7196 0.029 Uiso 1 1 calc R .
C47 C 0.361(2) 1.0772(12) 0.3389(11) 0.040(7) Uani 1 1 d . .
H47 H 0.3929 1.0577 0.3698 0.048 Uiso 1 1 calc R .
C48 C 0.261(3) 1.1293(13) 0.3440(12) 0.044(7) Uani 1 1 d . .
H48 H 0.2393 1.1459 0.3780 0.053 Uiso 1 1 calc R .
C49 C 0.212(3) 1.1470(13) 0.3009(12) 0.048(7) Uani 1 1 d . .
H49 H 0.1468 1.1741 0.3045 0.057 Uiso 1 1 calc R .
C50 C 0.247(3) 1.1294(12) 0.2437(11) 0.044(7) Uani 1 1 d . .
C51 C 0.344(2) 1.0841(12) 0.2428(11) 0.037(6) Uani 1 1 d . .
C52 C 0.371(2) 1.0576(12) 0.1923(10) 0.037(6) Uani 1 1 d . .
C53 C 0.310(3) 1.0738(13) 0.1395(12) 0.041(7) Uani 1 1 d . .
C54 C 0.334(3) 1.0489(13) 0.0951(12) 0.042(7) Uani 1 1 d . .
H54 H 0.2913 1.0605 0.0637 0.051 Uiso 1 1 calc R .
C55 C 0.424(2) 1.0046(12) 0.0905(10) 0.046(7) Uani 1 1 d . .
H55 H 0.4390 0.9866 0.0563 0.056 Uiso 1 1 calc R .
C56 C 0.496(2) 0.9853(12) 0.1396(9) 0.036(6) Uani 1 1 d . .
H56 H 0.5602 0.9572 0.1376 0.043 Uiso 1 1 calc R .
C57 C 0.191(3) 1.1459(13) 0.1995(12) 0.047(7) Uani 1 1 d . .
H57 H 0.1300 1.1753 0.2025 0.056 Uiso 1 1 calc R .
C58 C 0.217(3) 1.1226(13) 0.1477(12) 0.047(8) Uani 1 1 d . .
H58 H 0.1751 1.1378 0.1172 0.056 Uiso 1 1 calc R .
C83 C 0.219(2) 1.1176(12) 0.7110(12) 0.038(6) Uani 1 1 d . .
H83 H 0.1728 1.1276 0.7418 0.046 Uiso 1 1 calc R .
C99 C 0.200(2) 1.1464(13) 0.6691(12) 0.041(7) Uani 1 1 d . .
H99 H 0.1507 1.1812 0.6711 0.049 Uiso 1 1 calc R .

loop_
_atom_site_aniso_label
_atom_site_aniso_U_11
_atom_site_aniso_U_22
_atom_site_aniso_U_33
_atom_site_aniso_U_23
_atom_site_aniso_U_13
_atom_site_aniso_U_12
Eu1 0.0208(5) 0.0179(5) 0.0173(5) 0.0007(5) -0.0011(5) -0.0003(4)
Eu2 0.0245(5) 0.0192(5) 0.0156(6) -0.0065(4) -0.0032(4) 0.0022(5)
Eu3 0.0267(6) 0.0162(5) 0.0141(5) 0.0025(4) 0.0022(4) 0.0025(5)
N1 0.047(14) 0.045(14) 0.035(13) 0.010(10) 0.008(11) 0.015(11)
N2 0.045(14) 0.046(14) 0.034(13) 0.003(10) -0.002(11) 0.008(12)
N3 0.037(12) 0.026(11) 0.028(11) -0.009(9) 0.002(9) -0.007(9)
N4 0.036(12) 0.023(10) 0.025(11) -0.007(8) -0.001(9) -0.010(8)
N5 0.041(12) 0.030(10) 0.032(13) -0.004(9) 0.002(10) 0.017(9)
N6 0.038(12) 0.030(11) 0.023(10) 0.002(8) 0.002(9) 0.010(9)
N7 0.037(12) 0.041(12) 0.024(11) 0.000(9) 0.000(10) 0.002(10)
N8 0.040(13) 0.041(13) 0.021(11) -0.002(9) 0.001(9) 0.008(10)
N9 0.031(10) 0.037(10) 0.034(11) 0.001(10) -0.001(13) -0.005(9)
N10 0.016(9) 0.028(11) 0.030(11) -0.007(9) -0.002(8) -0.012(8)
N11 0.037(12) 0.039(12) 0.031(12) -0.001(9) -0.006(11) 0.002(10)
N12 0.039(12) 0.041(13) 0.022(11) -0.004(9) -0.008(9) -0.012(11)
N13 0.053(14) 0.069(18) 0.038(15) 0.004(13) 0.027(11) -0.009(13)
O1 0.041(11) 0.045(10) 0.027(9) -0.001(8) -0.003(9) 0.000(9)
O2 0.042(11) 0.041(11) 0.038(12) 0.005(9) -0.001(9) -0.002(8)
O3 0.045(11) 0.043(11) 0.029(9) 0.015(8) -0.001(8) -0.007(8)
O4 0.047(12) 0.047(12) 0.030(11) -0.007(9) 0.002(9) 0.000(9)
O5 0.043(10) 0.042(10) 0.033(10) -0.002(8) -0.002(8) -0.009(8)
O6 0.043(11) 0.042(11) 0.035(11) -0.011(8) 0.000(8) -0.017(8)
O7 0.049(12) 0.038(10) 0.033(11) -0.012(8) -0.001(8) -0.006(8)
O8 0.045(11) 0.040(11) 0.033(11) 0.012(8) -0.001(8) -0.011(9)
O9 0.029(8) 0.025(8) 0.026(8) -0.002(7) 0.007(6) 0.002(7)
O10 0.052(12) 0.042(11) 0.027(10) -0.008(8) 0.004(8) 0.002(9)
O11 0.021(9) 0.022(8) 0.030(10) -0.002(7) -0.011(7) 0.002(7)
O12 0.011(15) 0.01(4) 0.012(14) 0.000(15) 0.000(11) 0.000(18)
O12' 0.011(17) 0.01(4) 0.011(18) 0.000(16) 0.000(13) 0.000(18)
O13 0.034(9) 0.038(10) 0.021(8) -0.005(8) -0.003(7) 0.005(8)
O14 0.050(12) 0.048(11) 0.024(10) -0.007(8) 0.008(8) 0.020(8)
O15 0.029(9) 0.036(10) 0.020(9) -0.003(7) 0.002(7) 0.008(7)
O16 0.019(8) 0.019(8) 0.013(8) 0.005(6) 0.003(6) 0.001(6)
O17 0.052(11) 0.071(14) 0.034(11) 0.006(10) 0.015(9) -0.003(11)
O18 0.044(11) 0.067(13) 0.023(9) 0.015(8) 0.030(8) 0.018(10)
O19 0.079(16) 0.095(18) 0.075(18) -0.007(13) 0.019(13) -0.024(15)
O20 0.14(2) 0.075(15) 0.021(11) 0.007(10) 0.014(12) 0.040(14)
O21 0.19(3) 0.077(19) 0.17(4) 0.07(2) 0.05(3) 0.04(2)
C1 0.039(16) 0.038(15) 0.031(16) 0.003(12) -0.004(13) -0.003(12)
C2 0.041(16) 0.038(16) 0.028(16) 0.007(12) 0.008(12) 0.005(11)
C3 0.033(14) 0.035(14) 0.027(14) 0.004(11) 0.001(13) -0.002(13)
C4 0.036(15) 0.037(14) 0.025(14) 0.003(10) 0.004(13) 0.000(13)
C5 0.043(16) 0.040(16) 0.030(15) 0.007(12) 0.003(13) 0.000(12)
C6 0.039(16) 0.039(16) 0.030(15) 0.003(12) 0.002(12) 0.001(13)
C7 0.036(16) 0.040(16) 0.034(16) 0.007(12) 0.002(12) 0.002(12)
C8 0.041(15) 0.039(16) 0.030(15) 0.005(12) 0.002(12) 0.000(12)
C9 0.046(15) 0.047(15) 0.032(13) 0.010(14) 0.013(15) 0.010(11)
C10 0.037(15) 0.035(15) 0.027(15) 0.005(12) -0.004(12) -0.007(12)
C11 0.038(15) 0.034(15) 0.021(14) -0.007(12) 0.004(11) -0.006(11)
C12 0.030(14) 0.026(12) 0.023(13) -0.005(10) 0.004(10) -0.005(10)
C13 0.034(15) 0.031(14) 0.026(14) -0.001(10) -0.003(11) -0.008(11)
C14 0.036(14) 0.030(13) 0.023(13) -0.005(11) 0.005(11) -0.005(11)
C15 0.028(13) 0.026(12) 0.028(14) -0.003(10) 0.003(11) -0.009(10)
C16 0.026(13) 0.026(12) 0.024(13) -0.005(10) 0.007(10) -0.003(10)
C17 0.030(13) 0.028(13) 0.025(13) -0.008(10) 0.005(11) -0.007(10)
C18 0.041(12) 0.026(11) 0.026(12) -0.004(11) 0.007(12) -0.008(9)
C19 0.043(15) 0.037(15) 0.027(15) -0.003(12) 0.005(12) -0.001(12)
C20 0.029(14) 0.028(13) 0.030(15) 0.009(11) 0.002(12) 0.001(11)
C21 0.031(12) 0.028(11) 0.025(13) -0.004(10) 0.000(12) 0.007(10)
C22 0.026(13) 0.030(13) 0.022(13) 0.001(10) 0.001(10) 0.004(10)
C23 0.028(13) 0.027(13) 0.024(13) 0.002(10) 0.001(10) 0.007(10)
C24 0.033(14) 0.028(13) 0.026(14) 0.004(10) 0.002(11) 0.007(11)
C25 0.040(15) 0.030(14) 0.029(14) 0.002(11) -0.001(11) 0.004(12)
C26 0.040(14) 0.033(14) 0.027(16) -0.004(11) 0.005(11) 0.007(11)
C27 0.043(16) 0.038(15) 0.032(15) 0.004(12) 0.005(12) 0.014(12)
C28 0.032(14) 0.034(15) 0.014(13) -0.001(10) 0.011(10) 0.004(11)
C29 0.024(13) 0.037(14) 0.013(11) -0.001(10) 0.006(10) -0.013(11)
C30 0.028(12) 0.031(12) 0.015(12) 0.002(9) 0.001(10) -0.001(11)
C31 0.030(14) 0.029(12) 0.019(13) 0.003(10) 0.004(10) -0.001(10)
C32 0.031(15) 0.037(14) 0.018(13) 0.006(10) -0.001(10) -0.004(11)
C33 0.029(13) 0.040(15) 0.022(14) -0.006(11) 0.002(11) 0.004(11)
C34 0.029(14) 0.035(14) 0.022(13) -0.002(10) 0.002(11) 0.004(11)
C35 0.035(14) 0.040(15) 0.022(14) -0.001(11) 0.000(11) 0.005(12)
C36 0.040(16) 0.047(16) 0.028(15) -0.008(12) 0.001(12) 0.010(12)
C37 0.030(15) 0.038(15) 0.036(16) 0.008(12) 0.000(12) -0.002(12)
C38 0.044(18) 0.048(17) 0.046(18) 0.008(14) 0.002(15) 0.009(15)
C39 0.037(14) 0.049(16) 0.05(2) 0.007(15) -0.001(15) 0.008(12)
C40 0.034(15) 0.038(15) 0.042(17) 0.001(12) 0.005(14) 0.001(13)
C41 0.027(14) 0.038(15) 0.040(16) -0.003(12) 0.007(12) -0.002(12)
C42 0.023(13) 0.035(14) 0.035(14) -0.007(11) 0.003(10) -0.008(11)
C43 0.030(14) 0.037(15) 0.034(15) -0.009(12) 0.010(11) -0.005(11)
C44 0.032(14) 0.037(15) 0.034(15) -0.006(12) 0.005(11) -0.008(11)
C45 0.023(12) 0.043(15) 0.029(12) -0.009(12) 0.010(9) -0.008(11)
C46 0.021(11) 0.023(12) 0.029(13) -0.016(10) -0.005(9) -0.014(9)
C47 0.043(17) 0.045(17) 0.032(16) -0.001(13) -0.003(12) -0.002(13)
C48 0.049(18) 0.049(17) 0.036(16) -0.001(13) 0.001(15) 0.000(14)
C49 0.044(17) 0.050(18) 0.05(2) 0.002(15) -0.009(15) 0.005(13)
C50 0.042(17) 0.048(16) 0.041(17) 0.006(12) -0.010(15) 0.003(14)
C51 0.041(16) 0.037(15) 0.033(15) 0.006(12) -0.011(12) -0.003(12)
C52 0.037(15) 0.042(15) 0.030(15) 0.008(12) -0.012(11) -0.004(12)
C53 0.043(17) 0.046(17) 0.035(17) 0.009(13) -0.015(13) -0.013(13)
C54 0.044(16) 0.049(17) 0.034(16) 0.016(14) -0.009(13) -0.009(13)
C55 0.053(17) 0.052(18) 0.034(14) -0.012(13) -0.018(11) -0.010(14)
C56 0.040(14) 0.040(16) 0.028(14) 0.000(11) -0.006(11) -0.007(12)
C57 0.044(17) 0.051(18) 0.046(19) 0.008(15) -0.009(14) 0.001(13)
C58 0.049(19) 0.049(18) 0.043(19) 0.009(14) -0.015(15) -0.003(14)
C83 0.033(15) 0.042(15) 0.039(16) -0.005(13) 0.007(13) 0.001(12)
C99 0.033(15) 0.043(17) 0.047(19) -0.012(14) 0.004(13) 0.004(12)

loop_
_atom_type_symbol
_atom_type_description
_atom_type_scat_dispersion_real
_atom_type_scat_dispersion_imag
_atom_type_scat_source
C C 0.0033 0.0016 'International Tables Vol C Tables 4.2.6.8 and 6.1.1.4'
H H 0.0000 0.0000 'International Tables Vol C Tables 4.2.6.8 and 6.1.1.4'
N N 0.0061 0.0033 'International Tables Vol C Tables 4.2.6.8 and 6.1.1.4'
O O 0.0106 0.0060 'International Tables Vol C Tables 4.2.6.8 and 6.1.1.4'
Eu Eu -0.1578 3.6682 'International Tables Vol C Tables 4.2.6.8 and 6.1.1.4'

loop_
_geom_angle_atom_site_label_1
_geom_angle_atom_site_label_2
_geom_angle_atom_site_label_3
_geom_angle
_geom_angle_site_symmetry_1
_geom_angle_site_symmetry_3
O18 Eu1 O7 115.7(7) . .
O18 Eu1 O1 83.6(7) . .
O7 Eu1 O1 133.8(6) . .
O18 Eu1 O14 59.7(7) . .
O7 Eu1 O14 70.6(6) . .
O1 Eu1 O14 143.3(6) . .
O18 Eu1 O10 118.9(6) . .
O7 Eu1 O10 86.8(6) . .
O1 Eu1 O10 121.7(6) . .
O14 Eu1 O10 80.0(6) . .
O18 Eu1 O17 56.6(6) . .
O7 Eu1 O17 144.0(6) . .
O1 Eu1 O17 82.1(7) . .
O14 Eu1 O17 77.2(6) . .
O10 Eu1 O17 72.0(7) . .
O18 Eu1 O3 86.6(6) . .
O7 Eu1 O3 70.2(6) . .
O1 Eu1 O3 69.6(6) . .
O14 Eu1 O3 106.2(6) . .
O10 Eu1 O3 151.8(6) . .
O17 Eu1 O3 136.1(6) . .
O18 Eu1 O5 159.3(6) . .
O7 Eu1 O5 67.2(6) . .
O1 Eu1 O5 81.1(6) . .
O14 Eu1 O5 134.4(6) . .
O10 Eu1 O5 81.2(6) . .
O17 Eu1 O5 134.0(5) . .
O3 Eu1 O5 75.0(5) . .
O18 Eu1 O9 121.2(6) . .
O7 Eu1 O9 120.1(5) . .
O1 Eu1 O9 71.3(5) . .
O14 Eu1 O9 125.5(5) . .
O10 Eu1 O9 50.6(5) . .
O17 Eu1 O9 67.6(5) . .
O3 Eu1 O9 128.2(5) . .
O5 Eu1 O9 66.5(5) . .
O18 Eu1 O13 51.8(6) . .
O7 Eu1 O13 64.3(5) . .
O1 Eu1 O13 114.8(5) . .
O14 Eu1 O13 43.2(5) . .
O10 Eu1 O13 121.1(5) . .
O17 Eu1 O13 102.0(5) . .
O3 Eu1 O13 63.8(5) . .
O5 Eu1 O13 124.0(5) . .
O9 Eu1 O13 167.7(4) . .
O18 Eu1 Eu2 139.6(5) . .
O7 Eu1 Eu2 103.6(4) . .
O1 Eu1 Eu2 61.5(4) . .
O14 Eu1 Eu2 150.3(4) . .
O10 Eu1 Eu2 70.5(4) . .
O17 Eu1 Eu2 96.4(4) . .
O3 Eu1 Eu2 98.5(4) . .
O5 Eu1 Eu2 38.5(4) . .
O9 Eu1 Eu2 31.6(3) . .
O13 Eu1 Eu2 160.6(3) . .
O18 Eu1 Eu3 75.3(5) . .
O7 Eu1 Eu3 52.2(4) . .
O1 Eu1 Eu3 99.9(4) . .
O14 Eu1 Eu3 73.1(4) . .
O10 Eu1 Eu3 136.3(4) . .
O17 Eu1 Eu3 131.5(4) . .
O3 Eu1 Eu3 33.7(4) . .
O5 Eu1 Eu3 93.6(4) . .
O9 Eu1 Eu3 159.0(3) . .
O13 Eu1 Eu3 33.2(3) . .
Eu2 Eu1 Eu3 127.41(3) . .
O9 Eu2 O11 74.1(5) . .
O9 Eu2 O16 89.4(5) . 2_675
O11 Eu2 O16 85.2(5) . 2_675
O9 Eu2 O2 85.8(6) . .
O11 Eu2 O2 151.5(6) . .
O16 Eu2 O2 74.3(6) 2_675 .
O9 Eu2 O6 93.6(6) . .
O11 Eu2 O6 77.3(6) . .
O16 Eu2 O6 160.7(6) 2_675 .
O2 Eu2 O6 124.9(6) . .
O9 Eu2 N9 148.2(6) . .
O11 Eu2 N9 133.2(6) . .
O16 Eu2 N9 106.6(6) 2_675 .
O2 Eu2 N9 72.9(6) . .
O6 Eu2 N9 80.4(6) . .
O9 Eu2 N10 148.3(6) . .
O11 Eu2 N10 76.4(6) . .
O16 Eu2 N10 76.6(5) 2_675 .
O2 Eu2 N10 116.5(6) . .
O6 Eu2 N10 91.2(5) . .
N9 Eu2 N10 63.5(6) . .
O9 Eu2 O5 72.2(5) . .
O11 Eu2 O5 112.7(5) . .
O16 Eu2 O5 148.4(5) 2_675 .
O2 Eu2 O5 78.8(6) . .
O6 Eu2 O5 49.4(5) . .
N9 Eu2 O5 80.5(6) . .
N10 Eu2 O5 131.4(5) . .
O9 Eu2 Eu1 40.4(4) . .
O11 Eu2 Eu1 106.2(4) . .
O16 Eu2 Eu1 116.0(4) 2_675 .
O2 Eu2 Eu1 67.3(5) . .
O6 Eu2 Eu1 77.3(4) . .
N9 Eu2 Eu1 108.2(5) . .
N10 Eu2 Eu1 167.1(4) . .
O5 Eu2 Eu1 35.8(3) . .
O12 Eu3 O12' 20.3(8) 2_674 2_674
O12 Eu3 O15 67(3) 2_674 .
O12' Eu3 O15 86(3) 2_674 .
O12 Eu3 O13 78.2(17) 2_674 .
O12' Eu3 O13 89.7(17) 2_674 .
O15 Eu3 O13 70.1(5) . .
O12 Eu3 O8 151(2) 2_674 .
O12' Eu3 O8 165.9(14) 2_674 .
O15 Eu3 O8 84.6(6) . .
O13 Eu3 O8 97.2(6) . .
O12 Eu3 O4 85(2) 2_674 .
O12' Eu3 O4 68(2) 2_674 .
O15 Eu3 O4 146.5(6) . .
O13 Eu3 O4 87.8(6) . .
O8 Eu3 O4 124.1(6) . .
O12 Eu3 O3 126.2(14) 2_674 .
O12' Eu3 O3 115.3(17) 2_674 .
O15 Eu3 O3 138.4(5) . .
O13 Eu3 O3 74.6(5) . .
O8 Eu3 O3 78.5(6) . .
O4 Eu3 O3 49.3(6) . .
O12 Eu3 N12 76.5(9) 2_674 .
O12' Eu3 N12 74.6(9) 2_674 .
O15 Eu3 N12 76.5(6) . .
O13 Eu3 N12 144.0(6) . .
O8 Eu3 N12 92.8(6) . .
O4 Eu3 N12 114.6(7) . .
O3 Eu3 N12 141.4(6) . .
O12 Eu3 N11 120(2) 2_674 .
O12' Eu3 N11 103(2) 2_674 .
O15 Eu3 N11 133.2(6) . .
O13 Eu3 N11 153.2(6) . .
O8 Eu3 N11 75.7(6) . .
O4 Eu3 N11 75.8(6) . .
O3 Eu3 N11 78.7(6) . .
N12 Eu3 N11 62.8(6) . .
O12 Eu3 Eu1 117.9(9) 2_674 .
O12' Eu3 Eu1 119.7(8) 2_674 .
O15 Eu3 Eu1 105.7(4) . .
O13 Eu3 Eu1 45.5(4) . .
O8 Eu3 Eu1 73.2(4) . .
O4 Eu3 Eu1 71.7(4) . .
O3 Eu3 Eu1 32.9(4) . .
N12 Eu3 Eu1 165.4(4) . .
N11 Eu3 Eu1 108.4(4) . .
C9 N1 C7 107(2) . .
C9 N1 H1 126.7 . .
C7 N1 H1 126.7 . .
C6 N2 C9 108(2) . .
C18 N3 C16 108.6(19) . .
C18 N3 H3 125.7 . .
C16 N3 H3 125.7 . .
C15 N4 C18 101.2(18) . .
C27 N5 C25 102.9(19) . .
C27 N6 C24 109(2) . .
C27 N6 H6 125.5 . .
C24 N6 H6 125.5 . .
C36 N7 C34 103(2) . .
C36 N7 H7 128.6 . .
C34 N7 H7 128.6 . .
C33 N8 C36 103(2) . .
C37 N9 C41 117(2) . .
C37 N9 Eu2 125.4(17) . .
C41 N9 Eu2 114.0(17) . .
C46 N10 C42 116(2) . .
C46 N10 Eu2 124.7(15) . .
C42 N10 Eu2 115.9(15) . .
C47 N11 C51 125(2) . .
C47 N11 Eu3 119.0(17) . .
C51 N11 Eu3 115.1(17) . .
C52 N12 C56 124(2) . .
C52 N12 Eu3 115.1(15) . .
C56 N12 Eu3 118.4(16) . .
O19 N13 O18 131(2) . .
O19 N13 O17 113(2) . .
O18 N13 O17 116(2) . .
C1 O1 Eu1 126.7(16) . .
C1 O2 Eu2 124.5(18) . .
C2 O3 Eu1 126.0(16) . .
C2 O3 Eu3 95.9(14) . .
Eu1 O3 Eu3 113.4(7) . .
C2 O4 Eu3 103.1(17) . .
C10 O5 Eu1 124.3(15) . .
C10 O5 Eu2 91.7(14) . .
Eu1 O5 Eu2 105.8(6) . .
C10 O6 Eu2 107.3(15) . .
C11 O7 Eu1 139.2(14) . .
C11 O8 Eu3 121.5(17) . .
C19 O9 Eu2 129.9(14) . .
C19 O9 Eu1 84.1(12) . .
Eu2 O9 Eu1 108.0(5) . .
C19 O10 Eu1 108.0(15) . .
C20 O11 Eu2 121.2(14) . .
C20 O12 Eu3 137(5) . 2_675
C20 O12' Eu3 152(5) . 2_675
C28 O13 Eu3 142.6(16) . .
C28 O13 Eu1 79.2(12) . .
Eu3 O13 Eu1 101.3(5) . .
C28 O14 Eu1 117.1(16) . .
C29 O15 Eu3 129.5(15) . .
C29 O16 Eu2 154.4(14) . 2_674
N13 O17 Eu1 87.9(15) . .
N13 O18 Eu1 98.8(12) . .
H20C O20 H20D 108.0 . .
H21C O21 H21D 107.9 . .
O2 C1 O1 125(3) . .
O2 C1 C3 118(3) . .
O1 C1 C3 115(2) . .
O4 C2 O3 109(2) . .
O4 C2 C4 124(2) . .
O3 C2 C4 125(2) . .
C8 C3 C4 121(3) . .
C8 C3 C1 119(2) . .
C4 C3 C1 120(2) . .
C5 C4 C3 121(3) . .
C5 C4 C2 110(2) . .
C3 C4 C2 128(2) . .
C4 C5 C6 117(2) . .
C4 C5 H5A 121.3 . .
C6 C5 H5A 121.3 . .
N2 C6 C7 111(3) . .
N2 C6 C5 132(3) . .
C7 C6 C5 117(3) . .
C8 C7 N1 134(3) . .
C8 C7 C6 122(3) . .
N1 C7 C6 104(2) . .
C3 C8 C7 121(3) . .
C3 C8 H8A 119.3 . .
C7 C8 H8A 119.3 . .
N2 C9 N1 110(2) . .
N2 C9 H9 124.8 . .
N1 C9 H9 124.8 . .
O6 C10 O5 110(2) . .
O6 C10 C12 119(2) . .
O5 C10 C12 125(2) . .
O8 C11 O7 119(2) . .
O8 C11 C13 125(2) . .
O7 C11 C13 111(2) . .
C17 C12 C13 121(2) . .
C17 C12 C10 115(2) . .
C13 C12 C10 124(2) . .
C14 C13 C11 117(2) . .
C14 C13 C12 118(2) . .
C11 C13 C12 125(2) . .
C13 C14 C15 119(2) . .
C13 C14 H14 120.7 . .
C15 C14 H14 120.7 . .
N4 C15 C16 113(2) . .
N4 C15 C14 125(2) . .
C16 C15 C14 121(2) . .
N3 C16 C17 134(2) . .
N3 C16 C15 105(2) . .
C17 C16 C15 121(2) . .
C12 C17 C16 120(2) . .
C12 C17 H17 120.1 . .
C16 C17 H17 120.1 . .
N3 C18 N4 112.1(18) . .
N3 C18 H18 124.0 . .
N4 C18 H18 124.0 . .
O10 C19 O9 114(2) . .
O10 C19 C21 120(2) . .
O9 C19 C21 125(2) . .
O12' C20 O11 131(3) . .
O12' C20 O12 32(2) . .
O11 C20 O12 112(3) . .
O12' C20 C22 116(4) . .
O11 C20 C22 110(2) . .
O12 C20 C22 137(3) . .
C26 C21 C19 119(2) . .
C26 C21 C22 121(2) . .
C19 C21 C22 121(2) . .
C23 C22 C21 116(2) . .
C23 C22 C20 116(2) . .
C21 C22 C20 128(2) . .
C24 C23 C22 121(2) . .
C24 C23 H23 119.4 . .
C22 C23 H23 119.4 . .
C23 C24 N6 136(2) . .
C23 C24 C25 118(2) . .
N6 C24 C25 107(2) . .
C26 C25 C24 124(2) . .
C26 C25 N5 130(2) . .
C24 C25 N5 106(2) . .
C25 C26 C21 121(2) . .
C25 C26 H26 119.4 . .
C21 C26 H26 119.4 . .
N6 C27 N5 115(2) . .
N6 C27 H27 122.4 . .
N5 C27 H27 122.4 . .
O14 C28 O13 119(2) . .
O14 C28 C30 121(2) . .
O13 C28 C30 120(2) . .
O16 C29 O15 118(2) . .
O16 C29 C31 122(2) . .
O15 C29 C31 120(2) . .
C31 C30 C35 120(2) . .
C31 C30 C28 130(2) . .
C35 C30 C28 110(2) . .
C32 C31 C30 124(2) . .
C32 C31 C29 114(2) . .
C30 C31 C29 122(2) . .
C31 C32 C33 120(2) . .
C31 C32 H32 120.0 . .
C33 C32 H32 120.0 . .
N8 C33 C34 113(2) . .
N8 C33 C32 131(2) . .
C34 C33 C32 116(2) . .
N7 C34 C33 106(2) . .
N7 C34 C35 130(2) . .
C33 C34 C35 125(2) . .
C30 C35 C34 115(2) . .
C30 C35 H35 122.4 . .
C34 C35 H35 122.4 . .
N8 C36 N7 116(2) . .
N8 C36 H36 122.1 . .
N7 C36 H36 122.1 . .
C38 C37 N9 126(3) . .
C38 C37 H37 117.2 . .
N9 C37 H37 117.2 . .
C37 C38 C39 121(3) . .
C37 C38 H38 119.7 . .
C39 C38 H38 119.7 . .
C40 C39 C38 121(3) . .
C40 C39 H39 119.6 . .
C38 C39 H39 119.6 . .
C39 C40 C41 117(2) . .
C39 C40 C99 131(3) . .
C41 C40 C99 112(2) . .
N9 C41 C42 121(2) . .
N9 C41 C40 118(2) . .
C42 C41 C40 121(2) . .
N10 C42 C41 117(2) . .
N10 C42 C43 124(2) . .
C41 C42 C43 119(2) . .
C83 C43 C44 128(2) . .
C83 C43 C42 118(2) . .
C44 C43 C42 114(2) . .
C45 C44 C43 126(2) . .
C45 C44 H44 117.0 . .
C43 C44 H44 117.0 . .
C44 C45 C46 113(2) . .
C44 C45 H45 123.3 . .
C46 C45 H45 123.3 . .
N10 C46 C45 127(2) . .
N10 C46 H46 116.4 . .
C45 C46 H46 116.4 . .
N11 C47 C48 116(2) . .
N11 C47 H47 121.9 . .
C48 C47 H47 121.9 . .
C49 C48 C47 117(3) . .
C49 C48 H48 121.4 . .
C47 C48 H48 121.4 . .
C48 C49 C50 127(3) . .
C48 C49 H49 116.7 . .
C50 C49 H49 116.7 . .
C57 C50 C51 122(3) . .
C57 C50 C49 126(3) . .
C51 C50 C49 112(2) . .
N11 C51 C52 120(2) . .
N11 C51 C50 122(2) . .
C52 C51 C50 117(2) . .
N12 C52 C51 120(2) . .
N12 C52 C53 116(2) . .
C51 C52 C53 124(3) . .
C54 C53 C58 125(3) . .
C54 C53 C52 123(3) . .
C58 C53 C52 111(3) . .
C53 C54 C55 122(3) . .
C53 C54 H54 118.9 . .
C55 C54 H54 118.9 . .
C54 C55 C56 121(2) . .
C54 C55 H55 119.6 . .
C56 C55 H55 119.6 . .
N12 C56 C55 114(2) . .
N12 C56 H56 123.0 . .
C55 C56 H56 123.0 . .
C50 C57 C58 124(3) . .
C50 C57 H57 118.1 . .
C58 C57 H57 118.1 . .
C57 C58 C53 122(3) . .
C57 C58 H58 119.2 . .
C53 C58 H58 119.2 . .
C99 C83 C43 126(3) . .
C99 C83 H83 117.1 . .
C43 C83 H83 117.1 . .
C83 C99 C40 123(3) . .
C83 C99 H99 118.5 . .
C40 C99 H99 118.5 . .

loop_
_geom_bond_atom_site_label_1
_geom_bond_atom_site_label_2
_geom_bond_distance
_geom_bond_site_symmetry_2
Eu1 O18 2.222(16) .
Eu1 O7 2.304(17) .
Eu1 O1 2.318(16) .
Eu1 O14 2.360(16) .
Eu1 O10 2.371(18) .
Eu1 O17 2.46(2) .
Eu1 O3 2.491(16) .
Eu1 O5 2.535(16) .
Eu1 O9 2.846(14) .
Eu1 O13 3.060(15) .
Eu1 Eu2 4.1739(14) .
Eu1 Eu3 4.2100(15) .
Eu2 O9 2.298(14) .
Eu2 O11 2.340(15) .
Eu2 O16 2.348(14) 2_675
Eu2 O2 2.387(18) .
Eu2 O6 2.407(16) .
Eu2 N9 2.589(19) .
Eu2 N10 2.624(17) .
Eu2 O5 2.698(16) .
Eu3 O12 2.14(3) 2_674
Eu3 O12' 2.27(5) 2_674
Eu3 O15 2.338(15) .
Eu3 O13 2.353(16) .
Eu3 O8 2.363(17) .
Eu3 O4 2.469(18) .
Eu3 O3 2.546(16) .
Eu3 N12 2.622(18) .
Eu3 N11 2.64(2) .
N1 C9 1.40(3) .
N1 C7 1.42(3) .
N1 H1 0.8600 .
N2 C6 1.33(3) .
N2 C9 1.34(3) .
N3 C18 1.35(3) .
N3 C16 1.36(3) .
N3 H3 0.8600 .
N4 C15 1.39(3) .
N4 C18 1.40(3) .
N5 C27 1.37(3) .
N5 C25 1.45(3) .
N6 C27 1.28(3) .
N6 C24 1.37(3) .
N6 H6 0.8600 .
N7 C36 1.36(3) .
N7 C34 1.38(3) .
N7 H7 0.8600 .
N8 C33 1.30(3) .
N8 C36 1.31(3) .
N9 C37 1.33(3) .
N9 C41 1.39(3) .
N10 C46 1.31(3) .
N10 C42 1.36(3) .
N11 C47 1.31(3) .
N11 C51 1.33(3) .
N12 C52 1.38(3) .
N12 C56 1.39(3) .
N13 O19 1.26(3) .
N13 O18 1.32(3) .
N13 O17 1.32(3) .
O1 C1 1.31(3) .
O2 C1 1.16(3) .
O3 C2 1.34(3) .
O4 C2 1.23(3) .
O5 C10 1.34(3) .
O6 C10 1.29(3) .
O7 C11 1.40(3) .
O8 C11 1.21(3) .
O9 C19 1.40(3) .
O10 C19 1.30(3) .
O11 C20 1.33(3) .
O12 C20 1.49(7) .
O12 Eu3 2.14(3) 2_675
O12' C20 1.21(4) .
O12' Eu3 2.27(5) 2_675
O13 C28 1.25(3) .
O14 C28 1.18(3) .
O15 C29 1.29(3) .
O16 C29 1.28(2) .
O16 Eu2 2.348(14) 2_674
O20 H20C 0.8499 .
O20 H20D 0.8499 .
O21 H21C 0.8499 .
O21 H21D 0.8501 .
C1 C3 1.52(3) .
C2 C4 1.47(4) .
C3 C8 1.32(4) .
C3 C4 1.43(3) .
C4 C5 1.42(4) .
C5 C6 1.45(4) .
C5 H5A 0.9300 .
C6 C7 1.44(3) .
C7 C8 1.36(4) .
C8 H8A 0.9300 .
C9 H9 0.9300 .
C10 C12 1.50(3) .
C11 C13 1.42(3) .
C12 C17 1.36(3) .
C12 C13 1.46(3) .
C13 C14 1.40(3) .
C14 C15 1.42(3) .
C14 H14 0.9300 .
C15 C16 1.39(3) .
C16 C17 1.38(3) .
C17 H17 0.9300 .
C18 H18 0.9300 .
C19 C21 1.45(3) .
C20 C22 1.54(3) .
C21 C26 1.33(3) .
C21 C22 1.50(3) .
C22 C23 1.41(3) .
C23 C24 1.36(3) .
C23 H23 0.9300 .
C24 C25 1.45(3) .
C25 C26 1.27(3) .
C26 H26 0.9300 .
C27 H27 0.9300 .
C28 C30 1.49(3) .
C29 C31 1.50(3) .
C30 C31 1.39(3) .
C30 C35 1.39(3) .
C31 C32 1.38(3) .
C32 C33 1.44(3) .
C32 H32 0.9300 .
C33 C34 1.38(3) .
C34 C35 1.49(3) .
C35 H35 0.9300 .
C36 H36 0.9300 .
C37 C38 1.27(4) .
C37 H37 0.9300 .
C38 C39 1.36(4) .
C38 H38 0.9300 .
C39 C40 1.33(4) .
C39 H39 0.9300 .
C40 C41 1.49(4) .
C40 C99 1.51(4) .
C41 C42 1.41(4) .
C42 C43 1.41(3) .
C43 C83 1.39(4) .
C43 C44 1.39(4) .
C44 C45 1.34(3) .
C44 H44 0.9300 .
C45 C46 1.40(3) .
C45 H45 0.9300 .
C46 H46 0.9300 .
C47 C48 1.58(4) .
C47 H47 0.9300 .
C48 C49 1.23(4) .
C48 H48 0.9300 .
C49 C50 1.49(4) .
C49 H49 0.9300 .
C50 C57 1.28(4) .
C50 C51 1.45(4) .
C51 C52 1.38(4) .
C52 C53 1.49(3) .
C53 C54 1.23(4) .
C53 C58 1.48(4) .
C54 C55 1.38(4) .
C54 H54 0.9300 .
C55 C56 1.49(3) .
C55 H55 0.9300 .
C56 H56 0.9300 .
C57 C58 1.38(4) .
C57 H57 0.9300 .
C58 H58 0.9300 .
C83 C99 1.21(4) .
C83 H83 0.9300 .
C99 H99 0.9300 .

loop_
_geom_torsion_atom_site_label_1
_geom_torsion_atom_site_label_2
_geom_torsion_atom_site_label_3
_geom_torsion_atom_site_label_4
_geom_torsion
_geom_torsion_site_symmetry_1
_geom_torsion_site_symmetry_4
O18 Eu1 Eu2 O9 -67.4(9) . .
O7 Eu1 Eu2 O9 126.3(7) . .
O1 Eu1 Eu2 O9 -100.9(7) . .
O14 Eu1 Eu2 O9 51.8(11) . .
O10 Eu1 Eu2 O9 44.8(7) . .
O17 Eu1 Eu2 O9 -23.6(7) . .
O3 Eu1 Eu2 O9 -162.1(7) . .
O5 Eu1 Eu2 O9 145.4(8) . .
O13 Eu1 Eu2 O9 175.1(10) . .
Eu3 Eu1 Eu2 O9 178.8(6) . .
O18 Eu1 Eu2 O11 -106.2(8) . .
O7 Eu1 Eu2 O11 87.5(6) . .
O1 Eu1 Eu2 O11 -139.7(6) . .
O14 Eu1 Eu2 O11 13.0(10) . .
O10 Eu1 Eu2 O11 5.9(6) . .
O17 Eu1 Eu2 O11 -62.4(6) . .
O3 Eu1 Eu2 O11 159.1(5) . .
O5 Eu1 Eu2 O11 106.6(7) . .
O9 Eu1 Eu2 O11 -38.8(7) . .
O13 Eu1 Eu2 O11 136.3(10) . .
Eu3 Eu1 Eu2 O11 140.0(4) . .
O18 Eu1 Eu2 O16 -13.6(8) . 2_675
O7 Eu1 Eu2 O16 -179.9(6) . 2_675
O1 Eu1 Eu2 O16 -47.2(6) . 2_675
O14 Eu1 Eu2 O16 105.6(10) . 2_675
O10 Eu1 Eu2 O16 98.5(6) . 2_675
O17 Eu1 Eu2 O16 30.2(6) . 2_675
O3 Eu1 Eu2 O16 -108.3(5) . 2_675
O5 Eu1 Eu2 O16 -160.8(7) . 2_675
O9 Eu1 Eu2 O16 53.8(7) . 2_675
O13 Eu1 Eu2 O16 -131.1(10) . 2_675
Eu3 Eu1 Eu2 O16 -127.4(4) . 2_675
O18 Eu1 Eu2 O2 44.4(8) . .
O7 Eu1 Eu2 O2 -122.0(7) . .
O1 Eu1 Eu2 O2 10.8(7) . .
O14 Eu1 Eu2 O2 163.6(11) . .
O10 Eu1 Eu2 O2 156.5(7) . .
O17 Eu1 Eu2 O2 88.2(7) . .
O3 Eu1 Eu2 O2 -50.4(6) . .
O5 Eu1 Eu2 O2 -102.9(8) . .
O9 Eu1 Eu2 O2 111.7(7) . .
O13 Eu1 Eu2 O2 -73.2(11) . .
Eu3 Eu1 Eu2 O2 -69.5(5) . .
O18 Eu1 Eu2 O6 -178.7(9) . .
O7 Eu1 Eu2 O6 15.0(7) . .
O1 Eu1 Eu2 O6 147.8(7) . .
O14 Eu1 Eu2 O6 -59.5(10) . .
O10 Eu1 Eu2 O6 -66.6(7) . .
O17 Eu1 Eu2 O6 -134.9(7) . .
O3 Eu1 Eu2 O6 86.6(6) . .
O5 Eu1 Eu2 O6 34.1(8) . .
O9 Eu1 Eu2 O6 -111.3(7) . .
O13 Eu1 Eu2 O6 63.8(11) . .
Eu3 Eu1 Eu2 O6 67.5(5) . .
O18 Eu1 Eu2 N9 106.1(8) . .
O7 Eu1 Eu2 N9 -60.3(6) . .
O1 Eu1 Eu2 N9 72.5(7) . .
O14 Eu1 Eu2 N9 -134.8(10) . .
O10 Eu1 Eu2 N9 -141.8(6) . .
O17 Eu1 Eu2 N9 149.9(6) . .
O3 Eu1 Eu2 N9 11.3(6) . .
O5 Eu1 Eu2 N9 -41.2(8) . .
O9 Eu1 Eu2 N9 173.4(7) . .
O13 Eu1 Eu2 N9 -11.5(10) . .
Eu3 Eu1 Eu2 N9 -7.8(4) . .
O18 Eu1 Eu2 N10 154(2) . .
O7 Eu1 Eu2 N10 -12(2) . .
O1 Eu1 Eu2 N10 120(2) . .
O14 Eu1 Eu2 N10 -87(2) . .
O10 Eu1 Eu2 N10 -94(2) . .
O17 Eu1 Eu2 N10 -162.2(19) . .
O3 Eu1 Eu2 N10 59.3(19) . .
O5 Eu1 Eu2 N10 7(2) . .
O9 Eu1 Eu2 N10 -139(2) . .
O13 Eu1 Eu2 N10 37(2) . .
Eu3 Eu1 Eu2 N10 40.2(19) . .
O18 Eu1 Eu2 O5 147.2(9) . .
O7 Eu1 Eu2 O5 -19.1(8) . .
O1 Eu1 Eu2 O5 113.7(8) . .
O14 Eu1 Eu2 O5 -93.6(11) . .
O10 Eu1 Eu2 O5 -100.6(8) . .
O17 Eu1 Eu2 O5 -169.0(8) . .
O3 Eu1 Eu2 O5 52.5(7) . .
O9 Eu1 Eu2 O5 -145.4(8) . .
O13 Eu1 Eu2 O5 29.7(11) . .
Eu3 Eu1 Eu2 O5 33.4(6) . .
O18 Eu1 Eu3 O12 8(3) . 2_674
O7 Eu1 Eu3 O12 -133(3) . 2_674
O1 Eu1 Eu3 O12 89(3) . 2_674
O14 Eu1 Eu3 O12 -54(3) . 2_674
O10 Eu1 Eu3 O12 -109(3) . 2_674
O17 Eu1 Eu3 O12 0(3) . 2_674
O3 Eu1 Eu3 O12 114(3) . 2_674
O5 Eu1 Eu3 O12 170(3) . 2_674
O9 Eu1 Eu3 O12 152(3) . 2_674
O13 Eu1 Eu3 O12 -32(3) . 2_674
Eu2 Eu1 Eu3 O12 150(3) . 2_674
O18 Eu1 Eu3 O12' -15(3) . 2_674
O7 Eu1 Eu3 O12' -156(3) . 2_674
O1 Eu1 Eu3 O12' 65(3) . 2_674
O14 Eu1 Eu3 O12' -77(3) . 2_674
O10 Eu1 Eu3 O12' -132(3) . 2_674
O17 Eu1 Eu3 O12' -23(3) . 2_674
O3 Eu1 Eu3 O12' 91(3) . 2_674
O5 Eu1 Eu3 O12' 147(3) . 2_674
O9 Eu1 Eu3 O12' 129(3) . 2_674
O13 Eu1 Eu3 O12' -55(3) . 2_674
Eu2 Eu1 Eu3 O12' 127(3) . 2_674
O18 Eu1 Eu3 O15 79.5(7) . .
O7 Eu1 Eu3 O15 -61.0(7) . .
O1 Eu1 Eu3 O15 160.1(6) . .
O14 Eu1 Eu3 O15 17.2(7) . .
O10 Eu1 Eu3 O15 -37.2(8) . .
O17 Eu1 Eu3 O15 71.9(8) . .
O3 Eu1 Eu3 O15 -174.0(8) . .
O5 Eu1 Eu3 O15 -118.3(6) . .
O9 Eu1 Eu3 O15 -136.6(9) . .
O13 Eu1 Eu3 O15 39.4(7) . .
Eu2 Eu1 Eu3 O15 -138.4(4) . .
O18 Eu1 Eu3 O13 40.1(7) . .
O7 Eu1 Eu3 O13 -100.4(8) . .
O1 Eu1 Eu3 O13 120.7(7) . .
O14 Eu1 Eu3 O13 -22.2(7) . .
O10 Eu1 Eu3 O13 -76.6(9) . .
O17 Eu1 Eu3 O13 32.5(9) . .
O3 Eu1 Eu3 O13 146.6(9) . .
O5 Eu1 Eu3 O13 -157.7(7) . .
O9 Eu1 Eu3 O13 -176.0(9) . .
Eu2 Eu1 Eu3 O13 -177.8(6) . .
O18 Eu1 Eu3 O8 158.7(7) . .
O7 Eu1 Eu3 O8 18.3(7) . .
O1 Eu1 Eu3 O8 -120.6(7) . .
O14 Eu1 Eu3 O8 96.5(7) . .
O10 Eu1 Eu3 O8 42.1(8) . .
O17 Eu1 Eu3 O8 151.2(8) . .
O3 Eu1 Eu3 O8 -94.7(8) . .
O5 Eu1 Eu3 O8 -39.0(6) . .
O9 Eu1 Eu3 O8 -57.4(10) . .
O13 Eu1 Eu3 O8 118.7(8) . .
Eu2 Eu1 Eu3 O8 -59.1(5) . .
O18 Eu1 Eu3 O4 -65.5(7) . .
O7 Eu1 Eu3 O4 154.0(7) . .
O1 Eu1 Eu3 O4 15.1(7) . .
O14 Eu1 Eu3 O4 -127.8(7) . .
O10 Eu1 Eu3 O4 177.8(8) . .
O17 Eu1 Eu3 O4 -73.0(8) . .
O3 Eu1 Eu3 O4 41.0(8) . .
O5 Eu1 Eu3 O4 96.7(6) . .
O9 Eu1 Eu3 O4 78.4(9) . .
O13 Eu1 Eu3 O4 -105.6(7) . .
Eu2 Eu1 Eu3 O4 76.7(5) . .
O18 Eu1 Eu3 O3 -106.6(8) . .
O7 Eu1 Eu3 O3 113.0(8) . .
O1 Eu1 Eu3 O3 -25.9(8) . .
O14 Eu1 Eu3 O3 -168.8(8) . .
O10 Eu1 Eu3 O3 136.8(9) . .
O17 Eu1 Eu3 O3 -114.1(9) . .
O5 Eu1 Eu3 O3 55.7(8) . .
O9 Eu1 Eu3 O3 37.3(11) . .
O13 Eu1 Eu3 O3 -146.6(9) . .
Eu2 Eu1 Eu3 O3 35.6(7) . .
O18 Eu1 Eu3 N12 176(2) . .
O7 Eu1 Eu3 N12 36(2) . .
O1 Eu1 Eu3 N12 -103(2) . .
O14 Eu1 Eu3 N12 114(2) . .
O10 Eu1 Eu3 N12 60(2) . .
O17 Eu1 Eu3 N12 169(2) . .
O3 Eu1 Eu3 N12 -77(2) . .
O5 Eu1 Eu3 N12 -21(2) . .
O9 Eu1 Eu3 N12 -40(2) . .
O13 Eu1 Eu3 N12 136(2) . .
Eu2 Eu1 Eu3 N12 -41(2) . .
O18 Eu1 Eu3 N11 -133.1(7) . .
O7 Eu1 Eu3 N11 86.5(7) . .
O1 Eu1 Eu3 N11 -52.4(7) . .
O14 Eu1 Eu3 N11 164.7(7) . .
O10 Eu1 Eu3 N11 110.3(8) . .
O17 Eu1 Eu3 N11 -140.6(8) . .
O3 Eu1 Eu3 N11 -26.5(8) . .
O5 Eu1 Eu3 N11 29.2(6) . .
O9 Eu1 Eu3 N11 10.8(9) . .
O13 Eu1 Eu3 N11 -173.2(7) . .
Eu2 Eu1 Eu3 N11 9.1(5) . .
O9 Eu2 N9 C37 -2(2) . .
O11 Eu2 N9 C37 -145.8(18) . .
O16 Eu2 N9 C37 114.9(19) 2_675 .
O2 Eu2 N9 C37 47.7(19) . .
O6 Eu2 N9 C37 -84(2) . .
N10 Eu2 N9 C37 -180(2) . .
O5 Eu2 N9 C37 -33.4(19) . .
Eu1 Eu2 N9 C37 -10(2) . .
O9 Eu2 N9 C41 -159.1(15) . .
O11 Eu2 N9 C41 57.5(18) . .
O16 Eu2 N9 C41 -41.8(17) 2_675 .
O2 Eu2 N9 C41 -109.0(17) . .
O6 Eu2 N9 C41 119.7(16) . .
N10 Eu2 N9 C41 23.4(15) . .
O5 Eu2 N9 C41 169.8(17) . .
Eu1 Eu2 N9 C41 -167.2(15) . .
O9 Eu2 N10 C46 0(2) . .
O11 Eu2 N10 C46 22.5(16) . .
O16 Eu2 N10 C46 -65.8(16) 2_675 .
O2 Eu2 N10 C46 -130.4(16) . .
O6 Eu2 N10 C46 99.0(17) . .
N9 Eu2 N10 C46 177.7(18) . .
O5 Eu2 N10 C46 130.9(15) . .
Eu1 Eu2 N10 C46 125.6(17) . .
O9 Eu2 N10 C42 158.7(14) . .
O11 Eu2 N10 C42 -179.0(15) . .
O16 Eu2 N10 C42 92.7(15) 2_675 .
O2 Eu2 N10 C42 28.1(16) . .
O6 Eu2 N10 C42 -102.5(15) . .
N9 Eu2 N10 C42 -23.8(14) . .
O5 Eu2 N10 C42 -70.6(16) . .
Eu1 Eu2 N10 C42 -76(2) . .
O12 Eu3 N11 C47 -138(3) 2_674 .
O12' Eu3 N11 C47 -126(2) 2_674 .
O15 Eu3 N11 C47 136.5(18) . .
O13 Eu3 N11 C47 -9(3) . .
O8 Eu3 N11 C47 68.3(19) . .
O4 Eu3 N11 C47 -63.1(19) . .
O3 Eu3 N11 C47 -12.6(18) . .
N12 Eu3 N11 C47 169(2) . .
Eu1 Eu3 N11 C47 1.7(19) . .
O12 Eu3 N11 C51 31(3) 2_674 .
O12' Eu3 N11 C51 43(2) 2_674 .
O15 Eu3 N11 C51 -55(2) . .
O13 Eu3 N11 C51 159.7(16) . .
O8 Eu3 N11 C51 -123.0(18) . .
O4 Eu3 N11 C51 105.7(18) . .
O3 Eu3 N11 C51 156.2(18) . .
N12 Eu3 N11 C51 -22.1(17) . .
Eu1 Eu3 N11 C51 170.5(16) . .
O12 Eu3 N12 C52 -116(3) 2_674 .
O12' Eu3 N12 C52 -95(3) 2_674 .
O15 Eu3 N12 C52 175.0(18) . .
O13 Eu3 N12 C52 -162.5(15) . .
O8 Eu3 N12 C52 91.2(17) . .
O4 Eu3 N12 C52 -38.6(18) . .
O3 Eu3 N12 C52 16(2) . .
N11 Eu3 N12 C52 18.9(16) . .
Eu1 Eu3 N12 C52 74(3) . .
O12 Eu3 N12 C56 47(3) 2_674 .
O12' Eu3 N12 C56 68(3) 2_674 .
O15 Eu3 N12 C56 -21.9(18) . .
O13 Eu3 N12 C56 1(2) . .
O8 Eu3 N12 C56 -105.7(18) . .
O4 Eu3 N12 C56 124.5(18) . .
O3 Eu3 N12 C56 179.3(15) . .
N11 Eu3 N12 C56 -178(2) . .
Eu1 Eu3 N12 C56 -122.6(19) . .
O18 Eu1 O1 C1 158(2) . .
O7 Eu1 O1 C1 38(2) . .
O14 Eu1 O1 C1 158.9(18) . .
O10 Eu1 O1 C1 -82(2) . .
O17 Eu1 O1 C1 -145(2) . .
O3 Eu1 O1 C1 69.0(19) . .
O5 Eu1 O1 C1 -8.2(19) . .
O9 Eu1 O1 C1 -76.3(19) . .
O13 Eu1 O1 C1 115.2(19) . .
Eu2 Eu1 O1 C1 -43.4(18) . .
Eu3 Eu1 O1 C1 84.0(19) . .
O9 Eu2 O2 C1 53(2) . .
O11 Eu2 O2 C1 98(2) . .
O16 Eu2 O2 C1 144(2) 2_675 .
O6 Eu2 O2 C1 -38(2) . .
N9 Eu2 O2 C1 -103(2) . .
N10 Eu2 O2 C1 -150(2) . .
O5 Eu2 O2 C1 -19(2) . .
Eu1 Eu2 O2 C1 16(2) . .
O18 Eu1 O3 C2 -48.7(19) . .
O7 Eu1 O3 C2 -168(2) . .
O1 Eu1 O3 C2 35.8(19) . .
O14 Eu1 O3 C2 -105.8(19) . .
O10 Eu1 O3 C2 155.2(18) . .
O17 Eu1 O3 C2 -18(2) . .
O5 Eu1 O3 C2 121.7(19) . .
O9 Eu1 O3 C2 79.1(19) . .
O13 Eu1 O3 C2 -97.3(19) . .
Eu2 Eu1 O3 C2 91.0(19) . .
Eu3 Eu1 O3 C2 -117(2) . .
O18 Eu1 O3 Eu3 68.2(7) . .
O7 Eu1 O3 Eu3 -50.6(6) . .
O1 Eu1 O3 Eu3 152.7(8) . .
O14 Eu1 O3 Eu3 11.2(8) . .
O10 Eu1 O3 Eu3 -87.9(13) . .
O17 Eu1 O3 Eu3 99.4(9) . .
O5 Eu1 O3 Eu3 -121.4(7) . .
O9 Eu1 O3 Eu3 -163.9(5) . .
O13 Eu1 O3 Eu3 19.6(5) . .
Eu2 Eu1 O3 Eu3 -152.1(5) . .
O12 Eu3 O3 C2 47(3) 2_674 .
O12' Eu3 O3 C2 27(3) 2_674 .
O15 Eu3 O3 C2 142.3(14) . .
O13 Eu3 O3 C2 109.5(15) . .
O8 Eu3 O3 C2 -149.6(15) . .
O4 Eu3 O3 C2 8.9(14) . .
N12 Eu3 O3 C2 -69.7(17) . .
N11 Eu3 O3 C2 -72.1(15) . .
Eu1 Eu3 O3 C2 133.5(17) . .
O12 Eu3 O3 Eu1 -86(3) 2_674 .
O12' Eu3 O3 Eu1 -106(2) 2_674 .
O15 Eu3 O3 Eu1 8.8(12) . .
O13 Eu3 O3 Eu1 -24.0(6) . .
O8 Eu3 O3 Eu1 76.9(7) . .
O4 Eu3 O3 Eu1 -124.6(10) . .
N12 Eu3 O3 Eu1 156.8(8) . .
N11 Eu3 O3 Eu1 154.4(8) . .
O12 Eu3 O4 C2 -160(2) 2_674 .
O12' Eu3 O4 C2 -172(3) 2_674 .
O15 Eu3 O4 C2 -129.0(17) . .
O13 Eu3 O4 C2 -81.4(17) . .
O8 Eu3 O4 C2 16(2) . .
O3 Eu3 O4 C2 -9.9(15) . .
N12 Eu3 O4 C2 127.9(17) . .
N11 Eu3 O4 C2 77.3(17) . .
Eu1 Eu3 O4 C2 -38.0(16) . .
O18 Eu1 O5 C10 159(2) . .
O7 Eu1 O5 C10 56.6(17) . .
O1 Eu1 O5 C10 -157.8(18) . .
O14 Eu1 O5 C10 33(2) . .
O10 Eu1 O5 C10 -33.6(17) . .
O17 Eu1 O5 C10 -87.9(19) . .
O3 Eu1 O5 C10 131.1(18) . .
O9 Eu1 O5 C10 -84.4(17) . .
O13 Eu1 O5 C10 88.2(18) . .
Eu2 Eu1 O5 C10 -103.3(18) . .
Eu3 Eu1 O5 C10 102.7(17) . .
O18 Eu1 O5 Eu2 -97.6(17) . .
O7 Eu1 O5 Eu2 159.8(8) . .
O1 Eu1 O5 Eu2 -54.5(6) . .
O14 Eu1 O5 Eu2 136.3(7) . .
O10 Eu1 O5 Eu2 69.7(6) . .
O17 Eu1 O5 Eu2 15.3(11) . .
O3 Eu1 O5 Eu2 -125.7(7) . .
O9 Eu1 O5 Eu2 18.9(5) . .
O13 Eu1 O5 Eu2 -168.5(4) . .
Eu3 Eu1 O5 Eu2 -154.0(5) . .
O9 Eu2 O5 C10 103.7(14) . .
O11 Eu2 O5 C10 40.2(15) . .
O16 Eu2 O5 C10 160.7(14) 2_675 .
O2 Eu2 O5 C10 -167.2(15) . .
O6 Eu2 O5 C10 -7.5(14) . .
N9 Eu2 O5 C10 -92.9(14) . .
N10 Eu2 O5 C10 -51.6(16) . .
Eu1 Eu2 O5 C10 126.4(16) . .
O9 Eu2 O5 Eu1 -22.8(6) . .
O11 Eu2 O5 Eu1 -86.3(7) . .
O16 Eu2 O5 Eu1 34.3(13) 2_675 .
O2 Eu2 O5 Eu1 66.4(7) . .
O6 Eu2 O5 Eu1 -134.0(10) . .
N9 Eu2 O5 Eu1 140.6(7) . .
N10 Eu2 O5 Eu1 -178.0(6) . .
O9 Eu2 O6 C10 -54.6(17) . .
O11 Eu2 O6 C10 -127.4(17) . .
O16 Eu2 O6 C10 -153.0(17) 2_675 .
O2 Eu2 O6 C10 32.8(19) . .
N9 Eu2 O6 C10 94.0(17) . .
N10 Eu2 O6 C10 156.8(17) . .
O5 Eu2 O6 C10 8.2(15) . .
Eu1 Eu2 O6 C10 -17.3(16) . .
O18 Eu1 O7 C11 -109(2) . .
O1 Eu1 O7 C11 -2(3) . .
O14 Eu1 O7 C11 -149(2) . .
O10 Eu1 O7 C11 131(2) . .
O17 Eu1 O7 C11 -177(2) . .
O3 Eu1 O7 C11 -33(2) . .
O5 Eu1 O7 C11 49(2) . .
O9 Eu1 O7 C11 91(2) . .
O13 Eu1 O7 C11 -102(2) . .
Eu2 Eu1 O7 C11 61(2) . .
Eu3 Eu1 O7 C11 -66(2) . .
O12 Eu3 O8 C11 119(3) 2_674 .
O12' Eu3 O8 C11 160(10) 2_674 .
O15 Eu3 O8 C11 110(2) . .
O13 Eu3 O8 C11 41(2) . .
O4 Eu3 O8 C11 -51(2) . .
O3 Eu3 O8 C11 -32(2) . .
N12 Eu3 O8 C11 -174(2) . .
N11 Eu3 O8 C11 -113(2) . .
Eu1 Eu3 O8 C11 1.8(19) . .
O11 Eu2 O9 C19 43.8(18) . .
O16 Eu2 O9 C19 129.0(19) 2_675 .
O2 Eu2 O9 C19 -156.7(19) . .
O6 Eu2 O9 C19 -31.9(19) . .
N9 Eu2 O9 C19 -109.4(19) . .
N10 Eu2 O9 C19 66(2) . .
O5 Eu2 O9 C19 -77.1(18) . .
Eu1 Eu2 O9 C19 -97.5(19) . .
O11 Eu2 O9 Eu1 141.3(6) . .
O16 Eu2 O9 Eu1 -133.5(5) 2_675 .
O2 Eu2 O9 Eu1 -59.2(6) . .
O6 Eu2 O9 Eu1 65.6(6) . .
N9 Eu2 O9 Eu1 -11.9(13) . .
N10 Eu2 O9 Eu1 163.7(7) . .
O5 Eu2 O9 Eu1 20.4(5) . .
O18 Eu1 O9 C19 -94.2(14) . .
O7 Eu1 O9 C19 65.3(14) . .
O1 Eu1 O9 C19 -164.3(14) . .
O14 Eu1 O9 C19 -21.3(15) . .
O10 Eu1 O9 C19 9.3(13) . .
O17 Eu1 O9 C19 -75.3(13) . .
O3 Eu1 O9 C19 152.9(13) . .
O5 Eu1 O9 C19 107.5(13) . .
O13 Eu1 O9 C19 -42(2) . .
Eu2 Eu1 O9 C19 130.1(14) . .
Eu3 Eu1 O9 C19 127.5(13) . .
O18 Eu1 O9 Eu2 135.6(7) . .
O7 Eu1 O9 Eu2 -64.9(8) . .
O1 Eu1 O9 Eu2 65.6(7) . .
O14 Eu1 O9 Eu2 -151.5(6) . .
O10 Eu1 O9 Eu2 -120.8(9) . .
O17 Eu1 O9 Eu2 154.6(8) . .
O3 Eu1 O9 Eu2 22.7(8) . .
O5 Eu1 O9 Eu2 -22.7(6) . .
O13 Eu1 O9 Eu2 -172.4(16) . .
Eu3 Eu1 O9 Eu2 -2.6(12) . .
O18 Eu1 O10 C19 97.7(17) . .
O7 Eu1 O10 C19 -144.6(17) . .
O1 Eu1 O10 C19 -3.4(19) . .
O14 Eu1 O10 C19 144.6(17) . .
O17 Eu1 O10 C19 64.9(17) . .
O3 Eu1 O10 C19 -109.8(18) . .
O5 Eu1 O10 C19 -77.2(17) . .
O9 Eu1 O10 C19 -10.5(15) . .
O13 Eu1 O10 C19 158.3(15) . .
Eu2 Eu1 O10 C19 -39.0(16) . .
Eu3 Eu1 O10 C19 -163.2(14) . .
O9 Eu2 O11 C20 59.2(17) . .
O16 Eu2 O11 C20 -31.5(17) 2_675 .
O2 Eu2 O11 C20 12(2) . .
O6 Eu2 O11 C20 156.7(18) . .
N9 Eu2 O11 C20 -139.9(17) . .
N10 Eu2 O11 C20 -108.9(17) . .
O5 Eu2 O11 C20 121.6(17) . .
Eu1 Eu2 O11 C20 84.2(17) . .
O12 Eu3 O13 C28 -122(3) 2_674 .
O12' Eu3 O13 C28 -139(3) 2_674 .
O15 Eu3 O13 C28 -53(2) . .
O8 Eu3 O13 C28 29(2) . .
O4 Eu3 O13 C28 153(2) . .
O3 Eu3 O13 C28 105(2) . .
N12 Eu3 O13 C28 -76(3) . .
N11 Eu3 O13 C28 101(3) . .
Eu1 Eu3 O13 C28 87(2) . .
O12 Eu3 O13 Eu1 151(2) 2_674 .
O12' Eu3 O13 Eu1 134(2) 2_674 .
O15 Eu3 O13 Eu1 -139.5(7) . .
O8 Eu3 O13 Eu1 -57.9(6) . .
O4 Eu3 O13 Eu1 66.2(6) . .
O3 Eu3 O13 Eu1 18.0(5) . .
N12 Eu3 O13 Eu1 -162.8(8) . .
N11 Eu3 O13 Eu1 14.5(16) . .
O18 Eu1 O13 C28 90.5(15) . .
O7 Eu1 O13 C28 -82.2(15) . .
O1 Eu1 O13 C28 149.2(14) . .
O14 Eu1 O13 C28 6.3(15) . .
O10 Eu1 O13 C28 -13.6(16) . .
O17 Eu1 O13 C28 62.4(15) . .
O3 Eu1 O13 C28 -161.8(15) . .
O5 Eu1 O13 C28 -114.7(14) . .
O9 Eu1 O13 C28 31(3) . .
Eu2 Eu1 O13 C28 -136.5(14) . .
Eu3 Eu1 O13 C28 -141.9(16) . .
O18 Eu1 O13 Eu3 -127.6(9) . .
O7 Eu1 O13 Eu3 59.7(6) . .
O1 Eu1 O13 Eu3 -68.9(7) . .
O14 Eu1 O13 Eu3 148.2(10) . .
O10 Eu1 O13 Eu3 128.3(7) . .
O17 Eu1 O13 Eu3 -155.7(7) . .
O3 Eu1 O13 Eu3 -19.9(6) . .
O5 Eu1 O13 Eu3 27.2(8) . .
O9 Eu1 O13 Eu3 173.3(15) . .
Eu2 Eu1 O13 Eu3 5.4(14) . .
O18 Eu1 O14 C28 -72(2) . .
O7 Eu1 O14 C28 65.4(19) . .
O1 Eu1 O14 C28 -74(2) . .
O10 Eu1 O14 C28 155(2) . .
O17 Eu1 O14 C28 -131(2) . .
O3 Eu1 O14 C28 4(2) . .
O5 Eu1 O14 C28 88(2) . .
O9 Eu1 O14 C28 179.0(18) . .
O13 Eu1 O14 C28 -7.3(17) . .
Eu2 Eu1 O14 C28 148.7(16) . .
Eu3 Eu1 O14 C28 10.2(19) . .
O12 Eu3 O15 C29 35(2) 2_674 .
O12' Eu3 O15 C29 41(2) 2_674 .
O13 Eu3 O15 C29 -49.8(18) . .
O8 Eu3 O15 C29 -149.4(19) . .
O4 Eu3 O15 C29 2(2) . .
O3 Eu3 O15 C29 -83(2) . .
N12 Eu3 O15 C29 116.4(19) . .
N11 Eu3 O15 C29 145.9(18) . .
Eu1 Eu3 O15 C29 -78.6(19) . .
O19 N13 O17 Eu1 173(2) . .
O18 N13 O17 Eu1 -8(2) . .
O18 Eu1 O17 N13 5.4(14) . .
O7 Eu1 O17 N13 94.0(17) . .
O1 Eu1 O17 N13 -82.2(15) . .
O14 Eu1 O17 N13 67.3(14) . .
O10 Eu1 O17 N13 150.8(16) . .
O3 Eu1 O17 N13 -32.8(18) . .
O5 Eu1 O17 N13 -151.6(13) . .
O9 Eu1 O17 N13 -155.2(16) . .
O13 Eu1 O17 N13 31.6(15) . .
Eu2 Eu1 O17 N13 -142.1(14) . .
Eu3 Eu1 O17 N13 14.1(17) . .
O19 N13 O18 Eu1 -173(3) . .
O17 N13 O18 Eu1 9(2) . .
O7 Eu1 O18 N13 -144.7(15) . .
O1 Eu1 O18 N13 79.3(15) . .
O14 Eu1 O18 N13 -99.9(16) . .
O10 Eu1 O18 N13 -43.5(17) . .
O17 Eu1 O18 N13 -5.4(14) . .
O3 Eu1 O18 N13 149.1(16) . .
O5 Eu1 O18 N13 122.0(18) . .
O9 Eu1 O18 N13 15.6(17) . .
O13 Eu1 O18 N13 -152.0(18) . .
Eu2 Eu1 O18 N13 50.0(18) . .
Eu3 Eu1 O18 N13 -178.7(16) . .
Eu2 O2 C1 O1 -61(3) . .
Eu2 O2 C1 C3 138.2(19) . .
Eu1 O1 C1 O2 87(3) . .
Eu1 O1 C1 C3 -111(2) . .
Eu3 O4 C2 O3 15(2) . .
Eu3 O4 C2 C4 -150(2) . .
Eu1 O3 C2 O4 110(2) . .
Eu3 O3 C2 O4 -14(2) . .
Eu1 O3 C2 C4 -84(3) . .
Eu3 O3 C2 C4 151(2) . .
O2 C1 C3 C8 13(4) . .
O1 C1 C3 C8 -150(3) . .
O2 C1 C3 C4 -165(3) . .
O1 C1 C3 C4 32(4) . .
C8 C3 C4 C5 -4(5) . .
C1 C3 C4 C5 173(2) . .
C8 C3 C4 C2 -169(2) . .
C1 C3 C4 C2 8(5) . .
O4 C2 C4 C5 32(4) . .
O3 C2 C4 C5 -132(3) . .
O4 C2 C4 C3 -162(3) . .
O3 C2 C4 C3 35(5) . .
C3 C4 C5 C6 4(4) . .
C2 C4 C5 C6 172(2) . .
C9 N2 C6 C7 2(3) . .
C9 N2 C6 C5 180(3) . .
C4 C5 C6 N2 -179(3) . .
C4 C5 C6 C7 -2(4) . .
C9 N1 C7 C8 -178(3) . .
C9 N1 C7 C6 2(3) . .
N2 C6 C7 C8 177(2) . .
C5 C6 C7 C8 0(4) . .
N2 C6 C7 N1 -3(3) . .
C5 C6 C7 N1 179(2) . .
C4 C3 C8 C7 1(5) . .
C1 C3 C8 C7 -176(2) . .
N1 C7 C8 C3 -178(3) . .
C6 C7 C8 C3 1(4) . .
C6 N2 C9 N1 -1(3) . .
C7 N1 C9 N2 -1(3) . .
Eu2 O6 C10 O5 -13(2) . .
Eu2 O6 C10 C12 -166.8(18) . .
Eu1 O5 C10 O6 121.9(19) . .
Eu2 O5 C10 O6 11(2) . .
Eu1 O5 C10 C12 -87(3) . .
Eu2 O5 C10 C12 163(2) . .
Eu3 O8 C11 O7 -32(3) . .
Eu3 O8 C11 C13 172.7(19) . .
Eu1 O7 C11 O8 94(3) . .
Eu1 O7 C11 C13 -107(2) . .
O6 C10 C12 C17 -8(4) . .
O5 C10 C12 C17 -157(2) . .
O6 C10 C12 C13 172(2) . .
O5 C10 C12 C13 23(4) . .
O8 C11 C13 C14 25(4) . .
O7 C11 C13 C14 -132(2) . .
O8 C11 C13 C12 -154(3) . .
O7 C11 C13 C12 48(3) . .
C17 C12 C13 C14 -1(4) . .
C10 C12 C13 C14 179(2) . .
C17 C12 C13 C11 178(2) . .
C10 C12 C13 C11 -1(5) . .
C11 C13 C14 C15 -180(2) . .
C12 C13 C14 C15 0(4) . .
C18 N4 C15 C16 4(3) . .
C18 N4 C15 C14 175(2) . .
C13 C14 C15 N4 -173(2) . .
C13 C14 C15 C16 -3(4) . .
C18 N3 C16 C17 179(3) . .
C18 N3 C16 C15 2(3) . .
N4 C15 C16 N3 -4(3) . .
C14 C15 C16 N3 -175(2) . .
N4 C15 C16 C17 179(2) . .
C14 C15 C16 C17 8(4) . .
C13 C12 C17 C16 6(4) . .
C10 C12 C17 C16 -175(2) . .
N3 C16 C17 C12 175(3) . .
C15 C16 C17 C12 -9(4) . .
C16 N3 C18 N4 0(3) . .
C15 N4 C18 N3 -3(2) . .
Eu1 O10 C19 O9 18(2) . .
Eu1 O10 C19 C21 -161.3(19) . .
Eu2 O9 C19 O10 94(2) . .
Eu1 O9 C19 O10 -15(2) . .
Eu2 O9 C19 C21 -86(3) . .
Eu1 O9 C19 C21 165(2) . .
Eu3 O12' C20 O11 -117(10) 2_675 .
Eu3 O12' C20 O12 -55(13) 2_675 .
Eu3 O12' C20 C22 84(15) 2_675 .
Eu2 O11 C20 O12' 94(7) . .
Eu2 O11 C20 O12 64(3) . .
Eu2 O11 C20 C22 -106.4(18) . .
Eu3 O12 C20 O12' 36(5) 2_675 .
Eu3 O12 C20 O11 170(3) 2_675 .
Eu3 O12 C20 C22 -24(8) 2_675 .
O10 C19 C21 C26 33(4) . .
O9 C19 C21 C26 -147(2) . .
O10 C19 C21 C22 -152(2) . .
O9 C19 C21 C22 29(4) . .
C26 C21 C22 C23 -4(3) . .
C19 C21 C22 C23 -179(2) . .
C26 C21 C22 C20 178(2) . .
C19 C21 C22 C20 3(4) . .
O12' C20 C22 C23 29(5) . .
O11 C20 C22 C23 -134(2) . .
O12 C20 C22 C23 60(5) . .
O12' C20 C22 C21 -153(4) . .
O11 C20 C22 C21 44(3) . .
O12 C20 C22 C21 -122(5) . .
C21 C22 C23 C24 1(3) . .
C20 C22 C23 C24 179(2) . .
C22 C23 C24 N6 -180(3) . .
C22 C23 C24 C25 1(4) . .
C27 N6 C24 C23 -179(3) . .
C27 N6 C24 C25 0(3) . .
C23 C24 C25 C26 -1(4) . .
N6 C24 C25 C26 180(3) . .
C23 C24 C25 N5 178(2) . .
N6 C24 C25 N5 -1(3) . .
C27 N5 C25 C26 -179(3) . .
C27 N5 C25 C24 1(3) . .
C24 C25 C26 C21 -2(4) . .
N5 C25 C26 C21 179(2) . .
C19 C21 C26 C25 179(3) . .
C22 C21 C26 C25 4(4) . .
C24 N6 C27 N5 1(3) . .
C25 N5 C27 N6 -1(3) . .
Eu1 O14 C28 O13 14(3) . .
Eu1 O14 C28 C30 -168.3(17) . .
Eu3 O13 C28 O14 -104(3) . .
Eu1 O13 C28 O14 -10(2) . .
Eu3 O13 C28 C30 78(3) . .
Eu1 O13 C28 C30 173(2) . .
Eu2 O16 C29 O15 126(3) 2_674 .
Eu2 O16 C29 C31 -56(4) 2_674 .
Eu3 O15 C29 O16 -83(2) . .
Eu3 O15 C29 C31 98(2) . .
O14 C28 C30 C31 169(3) . .
O13 C28 C30 C31 -13(4) . .
O14 C28 C30 C35 -12(3) . .
O13 C28 C30 C35 166(2) . .
C35 C30 C31 C32 -6(4) . .
C28 C30 C31 C32 173(2) . .
C35 C30 C31 C29 176(2) . .
C28 C30 C31 C29 -5(4) . .
O16 C29 C31 C32 -41(3) . .
O15 C29 C31 C32 137(2) . .
O16 C29 C31 C30 137(2) . .
O15 C29 C31 C30 -45(3) . .
C30 C31 C32 C33 6(4) . .
C29 C31 C32 C33 -176(2) . .
C36 N8 C33 C34 -4(3) . .
C36 N8 C33 C32 175(3) . .
C31 C32 C33 N8 178(3) . .
C31 C32 C33 C34 -3(4) . .
C36 N7 C34 C33 1(3) . .
C36 N7 C34 C35 -177(3) . .
N8 C33 C34 N7 2(3) . .
C32 C33 C34 N7 -177(2) . .
N8 C33 C34 C35 179(2) . .
C32 C33 C34 C35 1(4) . .
C31 C30 C35 C34 3(3) . .
C28 C30 C35 C34 -177(2) . .
N7 C34 C35 C30 176(2) . .
C33 C34 C35 C30 0(4) . .
C33 N8 C36 N7 5(3) . .
C34 N7 C36 N8 -3(3) . .
C41 N9 C37 C38 -6(4) . .
Eu2 N9 C37 C38 -162(2) . .
N9 C37 C38 C39 14(5) . .
C37 C38 C39 C40 -11(4) . .
C38 C39 C40 C41 2(4) . .
C38 C39 C40 C99 -169(3) . .
C37 N9 C41 C42 177(2) . .
Eu2 N9 C41 C42 -24(3) . .
C37 N9 C41 C40 -3(3) . .
Eu2 N9 C41 C40 155.4(18) . .
C39 C40 C41 N9 5(4) . .
C99 C40 C41 N9 178(2) . .
C39 C40 C41 C42 -175(2) . .
C99 C40 C41 C42 -3(4) . .
C46 N10 C42 C41 -178(2) . .
Eu2 N10 C42 C41 22(3) . .
C46 N10 C42 C43 -4(3) . .
Eu2 N10 C42 C43 -164.3(18) . .
N9 C41 C42 N10 1(3) . .
C40 C41 C42 N10 -178(2) . .
N9 C41 C42 C43 -173(2) . .
C40 C41 C42 C43 8(4) . .
N10 C42 C43 C83 -179(2) . .
C41 C42 C43 C83 -5(4) . .
N10 C42 C43 C44 4(3) . .
C41 C42 C43 C44 177(2) . .
C83 C43 C44 C45 -179(2) . .
C42 C43 C44 C45 -1(4) . .
C43 C44 C45 C46 0(4) . .
C42 N10 C46 C45 2(3) . .
Eu2 N10 C46 C45 160.6(16) . .
C44 C45 C46 N10 0(3) . .
C51 N11 C47 C48 -8(4) . .
Eu3 N11 C47 C48 159.8(16) . .
N11 C47 C48 C49 9(4) . .
C47 C48 C49 C50 -7(5) . .
C48 C49 C50 C57 176(3) . .
C48 C49 C50 C51 4(4) . .
C47 N11 C51 C52 -167(3) . .
Eu3 N11 C51 C52 25(3) . .
C47 N11 C51 C50 5(4) . .
Eu3 N11 C51 C50 -164(2) . .
C57 C50 C51 N11 -175(3) . .
C49 C50 C51 N11 -2(4) . .
C57 C50 C51 C52 -2(4) . .
C49 C50 C51 C52 171(2) . .
C56 N12 C52 C51 -178(2) . .
Eu3 N12 C52 C51 -16(3) . .
C56 N12 C52 C53 2(3) . .
Eu3 N12 C52 C53 164.0(17) . .
N11 C51 C52 N12 -6(4) . .
C50 C51 C52 N12 -178(2) . .
N11 C51 C52 C53 174(2) . .
C50 C51 C52 C53 2(4) . .
N12 C52 C53 C54 1(4) . .
C51 C52 C53 C54 -179(3) . .
N12 C52 C53 C58 -179(2) . .
C51 C52 C53 C58 1(4) . .
C58 C53 C54 C55 179(3) . .
C52 C53 C54 C55 -2(4) . .
C53 C54 C55 C56 -1(4) . .
C52 N12 C56 C55 -4(3) . .
Eu3 N12 C56 C55 -165.5(16) . .
C54 C55 C56 N12 4(4) . .
C51 C50 C57 C58 0(5) . .
C49 C50 C57 C58 -172(3) . .
C50 C57 C58 C53 2(5) . .
C54 C53 C58 C57 177(3) . .
C52 C53 C58 C57 -3(4) . .
C44 C43 C83 C99 173(3) . .
C42 C43 C83 C99 -5(4) . .
C43 C83 C99 C40 11(5) . .
C39 C40 C99 C83 164(3) . .
C41 C40 C99 C83 -7(4) . .
